data_7008250
loop_
_publ_author_name
'Yang, Gaosheng'
'Miao, Ren'
'Li, Yizhi'
'Hong, Jing'
'Zhao, Chuenmei'
'Guo, Zijian'
'Zhu, Longgen'

_publ_section_title
;
 Synergic effect of two metal centers in catalytic hydrolysis of
 methionine-containing peptides promoted by dinuclear palladium(II)
 hexaazacyclooctadecane complex.
;
_journal_issue 9
_journal_name_full 'Dalton transactions (Cambridge, England : 2003)'
_journal_page_first 1613
_journal_page_last 1619
_journal_paper_doi 10.1039/b500210a
_journal_year 2005
_chemical_absolute_configuration unk
_chemical_formula_moiety 'C12 H31 N6 O Pd2, 3(Cl O4)'
_chemical_formula_sum 'C12 H31 Cl3 N6 O13 Pd2'
_chemical_formula_weight 786.58
_chemical_name_common
;
(I-Hydroxo)-(I-1,4,7,10,13,16-hexa-azacyclo-octadecane)-di-
palladinm triperchlorate
;
_chemical_name_systematic
;
(I-Hydroxo)-(I-1,4,7,10,13,16-hexa-azacyclo-octadecane)-di-
palladinm triperchlorate
;
_space_group_IT_number 19
_symmetry_cell_setting orthorhombic
_symmetry_space_group_name_Hall 'P 2ac 2ab'
_symmetry_space_group_name_H-M 'P 21 21 21'
_atom_sites_solution_hydrogens geom
_atom_sites_solution_primary direct
_atom_sites_solution_secondary difmap
_audit_creation_method SHELXL-97
_cell_angle_alpha 90.00
_cell_angle_beta 90.00
_cell_angle_gamma 90.00
_cell_formula_units_Z 4
_cell_length_a 9.5368(7)
_cell_length_b 13.2019(10)
_cell_length_c 19.8900(16)
_cell_measurement_reflns_used 5542
_cell_measurement_temperature 293(2)
_cell_measurement_theta_max 22.83
_cell_measurement_theta_min 2.37
_cell_volume 2504.2(3)
_computing_cell_refinement SMART
_computing_data_collection 'SMART (Bruker, 2000)'
_computing_data_reduction 'SAINT (Bruker, 2000)'
_computing_molecular_graphics SHELXTL
_computing_publication_material SHELXTL
_computing_structure_refinement 'SHELXL-97 (Sheldrick, 1997)'
_computing_structure_solution 'SHELXS-97 (Sheldrick, 1990)'
_diffrn_ambient_temperature 293(2)
_diffrn_measured_fraction_theta_full 1.000
_diffrn_measured_fraction_theta_max 1.000
_diffrn_measurement_device_type 'CCD area detector'
_diffrn_measurement_method 'phi and omega scans'
_diffrn_radiation_monochromator graphite
_diffrn_radiation_source 'fine-focus sealed tube'
_diffrn_radiation_type MoK\a
_diffrn_radiation_wavelength 0.71073
_diffrn_reflns_av_R_equivalents 0.0507
_diffrn_reflns_av_sigmaI/netI 0.0404
_diffrn_reflns_limit_h_max 11
_diffrn_reflns_limit_h_min -11
_diffrn_reflns_limit_k_max 12
_diffrn_reflns_limit_k_min -16
_diffrn_reflns_limit_l_max 24
_diffrn_reflns_limit_l_min -23
_diffrn_reflns_number 13483
_diffrn_reflns_theta_full 26.00
_diffrn_reflns_theta_max 26.00
_diffrn_reflns_theta_min 1.85
_exptl_absorpt_coefficient_mu 1.829
_exptl_absorpt_correction_T_max 0.68
_exptl_absorpt_correction_T_min 0.58
_exptl_absorpt_correction_type multi-scan
_exptl_absorpt_process_details 'SADABS(Bruker, 2000)'
_exptl_crystal_colour yellow
_exptl_crystal_density_diffrn 2.086
_exptl_crystal_density_method 'not measured'
_exptl_crystal_description block
_exptl_crystal_F_000 1568
_exptl_crystal_size_max 0.33
_exptl_crystal_size_mid 0.25
_exptl_crystal_size_min 0.21
_refine_diff_density_max 0.542
_refine_diff_density_min -0.751
_refine_diff_density_rms 0.104
_refine_ls_abs_structure_details 'Flack H D (1983), Acta Cryst. A39, 876-881'
_refine_ls_abs_structure_Flack 0(10)
_refine_ls_extinction_method none
_refine_ls_goodness_of_fit_ref 0.982
_refine_ls_hydrogen_treatment constr
_refine_ls_matrix_type full
_refine_ls_number_parameters 326
_refine_ls_number_reflns 2791
_refine_ls_number_restraints 0
_refine_ls_restrained_S_all 0.982
_refine_ls_R_factor_all 0.0608
_refine_ls_R_factor_gt 0.0472
_refine_ls_shift/su_max 0.050
_refine_ls_shift/su_mean 0.004
_refine_ls_structure_factor_coef Fsqd
_refine_ls_weighting_details 'calc w=1/[\s^2^(Fo^2^)+(0.08P)^2^+1.88P] where P=(Fo^2^+2Fc^2^)/3'
_refine_ls_weighting_scheme calc
_refine_ls_wR_factor_gt 0.1195
_refine_ls_wR_factor_ref 0.1244
_reflns_number_gt 2361
_reflns_number_total 2791
_reflns_threshold_expression >2sigma(I)
_cod_data_source_file b500210a.txt
_cod_data_source_block 31109am
_cod_depositor_comments
;
The following automatic conversions were performed:
'_chemical_absolute_configuration' value 'UNK' changed to 'unk' according
to '/home/saulius/struct/CIF-dictionaries/cif_core.dic' dictionary named
'cif_core.dic' version 2.4.1 from 2010-06-29.

'_symmetry_cell_setting'
value 'Orthorhombic' changed to 'orthorhombic' according to
'/home/saulius/struct/CIF-dictionaries/cif_core.dic' dictionary named
'cif_core.dic' version 2.4.1 from 2010-06-29.

Automatic conversion script
Id: cif_fix_enum 1527 2010-12-29 10:47:43Z saulius 
;
_cod_original_sg_symbol_H-M 'P2(1)2(1)2(1) '
_cod_database_code 7008250

loop_
_symmetry_equiv_pos_as_xyz
'x, y, z'
'-x+1/2, -y, z+1/2'
'-x, y+1/2, -z+1/2'
'x+1/2, -y+1/2, -z'

loop_
_atom_site_label
_atom_site_type_symbol
_atom_site_fract_x
_atom_site_fract_y
_atom_site_fract_z
_atom_site_U_iso_or_equiv
_atom_site_adp_type
_atom_site_occupancy
_atom_site_symmetry_multiplicity
_atom_site_calc_flag
_atom_site_refinement_flags
_atom_site_disorder_assembly
_atom_site_disorder_group
Pd1 Pd 0.51519(9) -0.01965(5) 0.08872(4) 0.0458(2) Uani 1 1 d . . .
Pd2 Pd 0.49863(8) 0.01009(5) 0.24268(4) 0.0440(2) Uani 1 1 d . . .
C1 C 0.2732(10) 0.0622(10) 0.0173(6) 0.046(3) Uani 1 1 d . . .
H1A H 0.2624 0.1338 0.0272 0.056 Uiso 1 1 calc R . .
H1B H 0.1876 0.0381 -0.0036 0.056 Uiso 1 1 calc R . .
C2 C 0.3978(11) 0.0456(10) -0.0295(6) 0.054(3) Uani 1 1 d . . .
H2A H 0.3970 -0.0235 -0.0460 0.064 Uiso 1 1 calc R . .
H2B H 0.3905 0.0907 -0.0678 0.064 Uiso 1 1 calc R . .
C3 C 0.6575(12) 0.0420(9) -0.0292(7) 0.057(3) Uani 1 1 d . . .
H3A H 0.6810 0.0954 -0.0607 0.068 Uiso 1 1 calc R . .
H3B H 0.6499 -0.0215 -0.0535 0.068 Uiso 1 1 calc R . .
C4 C 0.7690(11) 0.0343(10) 0.0268(6) 0.054(3) Uani 1 1 d . . .
H4A H 0.8563 0.0099 0.0077 0.065 Uiso 1 1 calc R . .
H4B H 0.7859 0.1012 0.0454 0.065 Uiso 1 1 calc R . .
C5 C 0.8149(12) -0.0300(8) 0.1392(5) 0.048(2) Uani 1 1 d . . .
H5A H 0.9117 -0.0309 0.1244 0.058 Uiso 1 1 calc R . .
H5B H 0.7992 -0.0909 0.1655 0.058 Uiso 1 1 calc R . .
C6 C 0.7939(12) 0.0608(8) 0.1843(5) 0.048(2) Uani 1 1 d . . .
H6A H 0.8852 0.0870 0.1970 0.058 Uiso 1 1 calc R . .
H6B H 0.7463 0.1131 0.1589 0.058 Uiso 1 1 calc R . .
C7 C 0.7308(10) 0.1237(8) 0.2953(5) 0.039(2) Uani 1 1 d . . .
H7A H 0.7340 0.1885 0.2723 0.047 Uiso 1 1 calc R . .
H7B H 0.8183 0.1149 0.3194 0.047 Uiso 1 1 calc R . .
C8 C 0.6094(12) 0.1229(9) 0.3447(6) 0.050(3) Uani 1 1 d . . .
H8A H 0.6131 0.0621 0.3720 0.060 Uiso 1 1 calc R . .
H8B H 0.6155 0.1812 0.3742 0.060 Uiso 1 1 calc R . .
C9 C 0.3526(10) 0.1138(8) 0.3450(5) 0.040(2) Uani 1 1 d . . .
H9A H 0.3267 0.1765 0.3671 0.048 Uiso 1 1 calc R . .
H9B H 0.3635 0.0612 0.3786 0.048 Uiso 1 1 calc R . .
C10 C 0.2447(11) 0.0840(8) 0.2932(6) 0.047(3) Uani 1 1 d . . .
H10A H 0.1562 0.0705 0.3155 0.057 Uiso 1 1 calc R . .
H10B H 0.2305 0.1400 0.2624 0.057 Uiso 1 1 calc R . .
C11 C 0.2009(12) -0.0244(9) 0.1961(5) 0.050(3) Uani 1 1 d . . .
H11A H 0.1032 -0.0179 0.2091 0.060 Uiso 1 1 calc R . .
H11B H 0.2155 -0.0937 0.1815 0.060 Uiso 1 1 calc R . .
C12 C 0.2284(11) 0.0463(8) 0.1363(5) 0.044(2) Uani 1 1 d . . .
H12A H 0.1386 0.0722 0.1211 0.053 Uiso 1 1 calc R . .
H12B H 0.2819 0.1037 0.1527 0.053 Uiso 1 1 calc R . .
Cl1 Cl 0.9586(3) 0.27491(18) 0.46074(12) 0.0430(6) Uani 1 1 d . . .
Cl2 Cl 0.0402(3) 0.3200(2) 0.19096(14) 0.0531(6) Uani 1 1 d . . .
Cl3 Cl 0.5246(3) 0.3029(2) 0.11709(14) 0.0589(7) Uani 1 1 d . . .
N1 N 0.3005(9) 0.0061(7) 0.0788(5) 0.051(2) Uani 1 1 d . . .
H1C H 0.2622 -0.0562 0.0719 0.061 Uiso 1 1 calc R . .
N2 N 0.5279(10) 0.0648(6) 0.0057(4) 0.0446(19) Uani 1 1 d . . .
H2C H 0.5296 0.1312 0.0181 0.054 Uiso 1 1 calc R . .
N3 N 0.7248(9) -0.0336(7) 0.0803(4) 0.044(2) Uani 1 1 d . . .
H3C H 0.7379 -0.0968 0.0631 0.053 Uiso 1 1 calc R . .
N4 N 0.7139(9) 0.0409(6) 0.2453(4) 0.0434(19) Uani 1 1 d . . .
H4C H 0.7543 -0.0146 0.2643 0.052 Uiso 1 1 calc R . .
N5 N 0.4778(10) 0.1259(6) 0.3069(4) 0.0472(19) Uani 1 1 d . . .
H5C H 0.4731 0.1849 0.2833 0.057 Uiso 1 1 calc R . .
N6 N 0.2873(9) -0.0060(6) 0.2549(4) 0.045(2) Uani 1 1 d . . .
H6C H 0.2748 -0.0601 0.2827 0.054 Uiso 1 1 calc R . .
O1 O 0.5119(7) -0.1094(5) 0.1751(3) 0.0418(15) Uani 1 1 d . . .
H1F H 0.5865 -0.1029 0.1521 0.050 Uiso 1 1 d R . .
O11 O 0.8439(8) 0.2967(6) 0.4160(4) 0.0543(18) Uani 1 1 d . . .
O12 O 1.0878(8) 0.2397(6) 0.4296(5) 0.063(2) Uani 1 1 d . . .
O13 O 0.9342(8) 0.2159(6) 0.5209(4) 0.057(2) Uani 1 1 d . . .
O14 O 0.9633(8) 0.3782(5) 0.4857(3) 0.0525(18) Uani 1 1 d . . .
O21 O 0.0436(8) 0.4283(5) 0.1806(3) 0.0487(17) Uani 1 1 d . . .
O22 O -0.0788(7) 0.2862(6) 0.2305(4) 0.0469(17) Uani 1 1 d . . .
O23 O 0.1625(8) 0.3133(6) 0.2340(4) 0.058(2) Uani 1 1 d . . .
O24 O 0.0464(8) 0.2615(6) 0.1298(4) 0.061(2) Uani 1 1 d . . .
O31 O 0.6622(8) 0.3413(6) 0.1315(4) 0.0556(19) Uani 1 1 d . . .
O32 O 0.4961(9) 0.2698(5) 0.0493(3) 0.0533(17) Uani 1 1 d . . .
O33 O 0.5065(8) 0.2245(5) 0.1674(3) 0.0463(16) Uani 1 1 d . . .
O34 O 0.4423(7) 0.3944(5) 0.1252(3) 0.0480(17) Uani 1 1 d . . .

loop_
_atom_site_aniso_label
_atom_site_aniso_U_11
_atom_site_aniso_U_22
_atom_site_aniso_U_33
_atom_site_aniso_U_23
_atom_site_aniso_U_13
_atom_site_aniso_U_12
Pd1 0.0485(4) 0.0435(4) 0.0452(4) -0.0036(3) 0.0049(4) -0.0035(4)
Pd2 0.0480(4) 0.0384(4) 0.0456(4) -0.0041(3) -0.0055(4) -0.0060(4)
C1 0.033(5) 0.059(7) 0.047(6) 0.006(5) -0.006(4) -0.015(5)
C2 0.048(6) 0.060(7) 0.053(7) -0.006(6) -0.010(5) -0.016(5)
C3 0.048(6) 0.048(7) 0.073(8) 0.000(6) -0.002(6) -0.015(5)
C4 0.041(6) 0.066(8) 0.055(7) -0.003(6) 0.012(5) -0.008(5)
C5 0.060(6) 0.043(5) 0.042(5) -0.003(5) 0.007(5) 0.005(5)
C6 0.058(6) 0.035(5) 0.052(6) -0.009(5) -0.010(5) -0.006(5)
C7 0.036(5) 0.034(5) 0.047(5) -0.001(5) -0.011(4) -0.009(4)
C8 0.050(6) 0.042(6) 0.058(7) -0.006(5) 0.004(5) -0.014(5)
C9 0.036(5) 0.035(5) 0.048(6) 0.000(5) -0.010(4) -0.009(4)
C10 0.041(6) 0.041(6) 0.061(7) -0.002(6) 0.006(5) -0.004(4)
C11 0.052(6) 0.052(6) 0.047(6) -0.010(5) 0.008(5) -0.013(5)
C12 0.046(6) 0.042(6) 0.045(5) -0.009(5) 0.001(4) -0.010(4)
Cl1 0.0369(12) 0.0413(13) 0.0508(12) -0.0011(9) -0.0072(10) -0.0134(9)
Cl2 0.0480(14) 0.0527(15) 0.0586(14) -0.0045(11) -0.0023(12) -0.0182(12)
Cl3 0.0462(15) 0.0602(15) 0.0704(16) -0.0010(13) -0.0016(14) -0.0148(13)
N1 0.044(4) 0.043(5) 0.066(6) -0.004(5) -0.001(4) -0.012(4)
N2 0.052(5) 0.046(4) 0.036(4) -0.003(3) 0.012(4) -0.011(4)
N3 0.046(4) 0.041(5) 0.044(5) -0.010(4) -0.012(4) -0.004(4)
N4 0.052(5) 0.035(4) 0.043(5) -0.002(4) -0.011(4) -0.006(4)
N5 0.054(5) 0.042(4) 0.045(4) -0.003(3) 0.007(4) 0.002(4)
N6 0.051(5) 0.035(4) 0.050(5) -0.004(4) -0.008(4) -0.002(4)
O1 0.032(3) 0.056(4) 0.036(3) -0.007(3) -0.008(3) -0.010(3)
O11 0.049(4) 0.055(4) 0.059(4) -0.006(4) -0.003(4) -0.011(3)
O12 0.044(4) 0.059(5) 0.086(6) -0.005(5) -0.004(4) -0.016(4)
O13 0.049(4) 0.052(4) 0.071(5) -0.005(4) 0.011(4) -0.009(4)
O14 0.058(5) 0.051(4) 0.048(4) 0.000(3) 0.003(4) -0.010(4)
O21 0.054(4) 0.043(4) 0.049(4) -0.002(3) -0.007(3) -0.007(3)
O22 0.038(4) 0.049(4) 0.054(4) -0.001(3) -0.006(3) -0.017(3)
O23 0.056(5) 0.049(4) 0.068(5) -0.003(4) -0.012(4) -0.021(4)
O24 0.046(4) 0.061(5) 0.075(5) -0.005(4) -0.001(4) -0.012(4)
O31 0.042(4) 0.062(5) 0.062(5) 0.001(4) 0.006(4) -0.007(4)
O32 0.059(5) 0.048(4) 0.053(4) -0.004(3) -0.004(4) -0.008(4)
O33 0.046(4) 0.039(3) 0.053(4) -0.005(3) -0.005(4) -0.010(4)
O34 0.049(4) 0.047(4) 0.048(4) -0.004(3) -0.007(3) -0.015(3)

loop_
_atom_type_symbol
_atom_type_description
_atom_type_scat_dispersion_real
_atom_type_scat_dispersion_imag
_atom_type_scat_source
C C 0.0033 0.0000 'International Tables Vol C Tables 4.2.6.8 and 6.1.1.4'
H H 0.0000 0.0000 'International Tables Vol C Tables 4.2.6.8 and 6.1.1.4'
N N 0.0061 0.0000 'International Tables Vol C Tables 4.2.6.8 and 6.1.1.4'
O O 0.0106 0.0000 'International Tables Vol C Tables 4.2.6.8 and 6.1.1.4'
Pd Pd -0.9988 0.0000 'International Tables Vol C Tables 4.2.6.8 and 6.1.1.4'
Cl Cl 0.1484 0.0000 'International Tables Vol C Tables 4.2.6.8 and 6.1.1.4'

loop_
_geom_angle_atom_site_label_1
_geom_angle_atom_site_label_2
_geom_angle_atom_site_label_3
_geom_angle
_geom_angle_site_symmetry_1
_geom_angle_site_symmetry_3
_geom_angle_publ_flag
N2 Pd1 N3 85.5(4) . . ?
N2 Pd1 N1 83.7(4) . . ?
N3 Pd1 N1 169.0(4) . . ?
N2 Pd1 O1 177.3(3) . . ?
N3 Pd1 O1 91.8(3) . . ?
N1 Pd1 O1 99.0(3) . . ?
N2 Pd1 Pd2 138.7(2) . . ?
N3 Pd1 Pd2 98.3(2) . . ?
N1 Pd1 Pd2 91.3(3) . . ?
O1 Pd1 Pd2 41.93(16) . . ?
N2 Pd1 H1F 153.5 . . ?
N3 Pd1 H1F 68.2 . . ?
N1 Pd1 H1F 122.4 . . ?
O1 Pd1 H1F 23.8 . . ?
Pd2 Pd1 H1F 53.5 . . ?
N5 Pd2 N6 84.6(4) . . ?
N5 Pd2 O1 177.7(3) . . ?
N6 Pd2 O1 93.3(3) . . ?
N5 Pd2 N4 86.2(4) . . ?
N6 Pd2 N4 170.2(3) . . ?
O1 Pd2 N4 96.0(3) . . ?
N5 Pd2 Pd1 137.2(2) . . ?
N6 Pd2 Pd1 98.9(2) . . ?
O1 Pd2 Pd1 42.21(16) . . ?
N4 Pd2 Pd1 90.0(2) . . ?
N1 C1 C2 107.5(9) . . ?
N1 C1 H1A 110.2 . . ?
C2 C1 H1A 110.2 . . ?
N1 C1 H1B 110.2 . . ?
C2 C1 H1B 110.2 . . ?
H1A C1 H1B 108.5 . . ?
N2 C2 C1 110.3(9) . . ?
N2 C2 H2A 109.6 . . ?
C1 C2 H2A 109.6 . . ?
N2 C2 H2B 109.6 . . ?
C1 C2 H2B 109.6 . . ?
H2A C2 H2B 108.1 . . ?
N2 C3 C4 104.8(10) . . ?
N2 C3 H3A 110.8 . . ?
C4 C3 H3A 110.8 . . ?
N2 C3 H3B 110.8 . . ?
C4 C3 H3B 110.8 . . ?
H3A C3 H3B 108.9 . . ?
N3 C4 C3 111.6(9) . . ?
N3 C4 H4A 109.3 . . ?
C3 C4 H4A 109.3 . . ?
N3 C4 H4B 109.3 . . ?
C3 C4 H4B 109.3 . . ?
H4A C4 H4B 108.0 . . ?
N3 C5 C6 115.2(9) . . ?
N3 C5 H5A 108.5 . . ?
C6 C5 H5A 108.5 . . ?
N3 C5 H5B 108.5 . . ?
C6 C5 H5B 108.5 . . ?
H5A C5 H5B 107.5 . . ?
N4 C6 C5 114.9(9) . . ?
N4 C6 H6A 108.5 . . ?
C5 C6 H6A 108.5 . . ?
N4 C6 H6B 108.5 . . ?
C5 C6 H6B 108.5 . . ?
H6A C6 H6B 107.5 . . ?
N4 C7 C8 110.2(8) . . ?
N4 C7 H7A 109.6 . . ?
C8 C7 H7A 109.6 . . ?
N4 C7 H7B 109.6 . . ?
C8 C7 H7B 109.6 . . ?
H7A C7 H7B 108.1 . . ?
N5 C8 C7 108.8(9) . . ?
N5 C8 H8A 109.9 . . ?
C7 C8 H8A 109.9 . . ?
N5 C8 H8B 109.9 . . ?
C7 C8 H8B 109.9 . . ?
H8A C8 H8B 108.3 . . ?
N5 C9 C10 103.8(9) . . ?
N5 C9 H9A 111.0 . . ?
C10 C9 H9A 111.0 . . ?
N5 C9 H9B 111.0 . . ?
C10 C9 H9B 111.0 . . ?
H9A C9 H9B 109.0 . . ?
N6 C10 C9 112.1(9) . . ?
N6 C10 H10A 109.2 . . ?
C9 C10 H10A 109.2 . . ?
N6 C10 H10B 109.2 . . ?
C9 C10 H10B 109.2 . . ?
H10A C10 H10B 107.9 . . ?
N6 C11 C12 115.2(8) . . ?
N6 C11 H11A 108.5 . . ?
C12 C11 H11A 108.5 . . ?
N6 C11 H11B 108.5 . . ?
C12 C11 H11B 108.5 . . ?
H11A C11 H11B 107.5 . . ?
N1 C12 C11 118.3(9) . . ?
N1 C12 H12A 107.7 . . ?
C11 C12 H12A 107.7 . . ?
N1 C12 H12B 107.7 . . ?
C11 C12 H12B 107.7 . . ?
H12A C12 H12B 107.1 . . ?
O11 Cl1 O13 119.8(5) . . ?
O11 Cl1 O14 92.7(5) . . ?
O13 Cl1 O14 103.2(4) . . ?
O11 Cl1 O12 116.4(5) . . ?
O13 Cl1 O12 108.5(5) . . ?
O14 Cl1 O12 114.8(5) . . ?
O24 Cl2 O21 114.1(5) . . ?
O24 Cl2 O23 115.6(5) . . ?
O21 Cl2 O23 97.3(4) . . ?
O24 Cl2 O22 109.0(4) . . ?
O21 Cl2 O22 113.5(5) . . ?
O23 Cl2 O22 106.9(4) . . ?
O31 Cl3 O32 117.8(5) . . ?
O31 Cl3 O33 102.9(5) . . ?
O32 Cl3 O33 113.9(4) . . ?
O31 Cl3 O34 100.3(5) . . ?
O32 Cl3 O34 104.7(4) . . ?
O33 Cl3 O34 117.0(4) . . ?
C12 N1 C1 113.3(9) . . ?
C12 N1 Pd1 117.1(7) . . ?
C1 N1 Pd1 109.8(6) . . ?
C12 N1 H1C 105.2 . . ?
C1 N1 H1C 105.2 . . ?
Pd1 N1 H1C 105.2 . . ?
C2 N2 C3 117.6(8) . . ?
C2 N2 Pd1 104.5(6) . . ?
C3 N2 Pd1 109.4(7) . . ?
C2 N2 H2C 108.4 . . ?
C3 N2 H2C 108.4 . . ?
Pd1 N2 H2C 108.4 . . ?
C4 N3 C5 113.5(8) . . ?
C4 N3 Pd1 107.0(7) . . ?
C5 N3 Pd1 121.1(7) . . ?
C4 N3 H3C 104.5 . . ?
C5 N3 H3C 104.5 . . ?
Pd1 N3 H3C 104.5 . . ?
C6 N4 C7 111.6(8) . . ?
C6 N4 Pd2 121.8(6) . . ?
C7 N4 Pd2 105.4(6) . . ?
C6 N4 H4C 105.6 . . ?
C7 N4 H4C 105.6 . . ?
Pd2 N4 H4C 105.6 . . ?
C9 N5 C8 116.3(7) . . ?
C9 N5 Pd2 109.7(7) . . ?
C8 N5 Pd2 102.8(6) . . ?
C9 N5 H5C 109.3 . . ?
C8 N5 H5C 109.2 . . ?
Pd2 N5 H5C 109.2 . . ?
C11 N6 C10 113.3(9) . . ?
C11 N6 Pd2 118.8(7) . . ?
C10 N6 Pd2 104.5(6) . . ?
C11 N6 H6C 106.5 . . ?
C10 N6 H6C 106.5 . . ?
Pd2 N6 H6C 106.5 . . ?
Pd2 O1 Pd1 95.9(3) . . ?

loop_
_geom_bond_atom_site_label_1
_geom_bond_atom_site_label_2
_geom_bond_distance
_geom_bond_site_symmetry_2
_geom_bond_publ_flag
Pd1 N2 1.996(7) . ?
Pd1 N3 2.014(8) . ?
Pd1 N1 2.084(9) . ?
Pd1 O1 2.088(6) . ?
Pd1 Pd2 3.0913(11) . ?
Pd2 N5 2.002(8) . ?
Pd2 N6 2.041(8) . ?
Pd2 O1 2.076(6) . ?
Pd2 N4 2.094(8) . ?
C1 N1 1.453(14) . ?
C1 C2 1.526(15) . ?
C1 H1A 0.9700 . ?
C1 H1B 0.9700 . ?
C2 N2 1.447(13) . ?
C2 H2A 0.9700 . ?
C2 H2B 0.9700 . ?
C3 N2 1.450(14) . ?
C3 C4 1.543(17) . ?
C3 H3A 0.9700 . ?
C3 H3B 0.9700 . ?
C4 N3 1.454(14) . ?
C4 H4A 0.9700 . ?
C4 H4B 0.9700 . ?
C5 N3 1.454(13) . ?
C5 C6 1.510(14) . ?
C5 H5A 0.9700 . ?
C5 H5B 0.9700 . ?
C6 N4 1.456(14) . ?
C6 H6A 0.9700 . ?
C6 H6B 0.9700 . ?
C7 N4 1.486(13) . ?
C7 C8 1.518(15) . ?
C7 H7A 0.9700 . ?
C7 H7B 0.9700 . ?
C8 N5 1.464(15) . ?
C8 H8A 0.9700 . ?
C8 H8B 0.9700 . ?
C9 N5 1.422(13) . ?
C9 C10 1.508(15) . ?
C9 H9A 0.9700 . ?
C9 H9B 0.9700 . ?
C10 N6 1.469(14) . ?
C10 H10A 0.9700 . ?
C10 H10B 0.9700 . ?
C11 N6 1.451(13) . ?
C11 C12 1.535(16) . ?
C11 H11A 0.9700 . ?
C11 H11B 0.9700 . ?
C12 N1 1.437(13) . ?
C12 H12A 0.9700 . ?
C12 H12B 0.9700 . ?
Cl1 O11 1.439(8) . ?
Cl1 O13 1.447(8) . ?
Cl1 O14 1.452(7) . ?
Cl1 O12 1.456(9) . ?
Cl2 O24 1.441(9) . ?
Cl2 O21 1.445(7) . ?
Cl2 O23 1.450(8) . ?
Cl2 O22 1.451(7) . ?
Cl3 O31 1.436(8) . ?
Cl3 O32 1.443(7) . ?
Cl3 O33 1.450(6) . ?
Cl3 O34 1.450(8) . ?
N1 H1C 0.9100 . ?
N2 H2C 0.9100 . ?
N3 H3C 0.9100 . ?
N4 H4C 0.9100 . ?
N5 H5C 0.9100 . ?
N6 H6C 0.9100 . ?
O1 H1F 0.8500 . ?
